data_4324461
loop_
_publ_author_name
'Zachariah M. Heiden'
'Michael Schedler'
'Douglas W. Stephan'

_publ_contact_author
; 
Douglas W. Stephan 
University of Toronto 
Department of Chemistry 
80 St. George St. 
Toronto, Ontario M5S 3H6 
Canada
;
_publ_contact_author_email dstephan@chem.utoronto.ca
_publ_contact_author_fax '1  416 978 8940'
_publ_contact_author_phone '1  416 946 3294'
_publ_section_title
;
 Synthesis and Reactivity of o-Benzylphosphino- and
 o-\a-Methylbenzyl(N,N-dimethyl)amine-Boranes
;
_journal_name_full 'Inorganic Chemistry'
_journal_page_first 1470
_journal_page_last 1479
_journal_paper_doi 10.1021/ic102044z
_journal_volume 50
_journal_year 2011
_chemical_formula_moiety 'C19 H26 B N'
_chemical_formula_sum 'C19 H26 B N'
_chemical_formula_weight 279.22
_chemical_name_systematic
; 
 ? 
;
_space_group_IT_number 14
_symmetry_cell_setting monoclinic
_symmetry_space_group_name_Hall '-P 2ybc'
_symmetry_space_group_name_H-M 'P 1 21/c 1'
_atom_sites_solution_hydrogens geom
_atom_sites_solution_primary direct
_atom_sites_solution_secondary difmap
_audit_creation_method SHELXL-97
_cell_angle_alpha 90.00
_cell_angle_beta 93.380(3)
_cell_angle_gamma 90.00
_cell_formula_units_Z 4
_cell_length_a 9.6978(5)
_cell_length_b 7.7722(4)
_cell_length_c 22.4589(13)
_cell_measurement_reflns_used 3735
_cell_measurement_temperature 296(2)
_cell_measurement_theta_max 28.13
_cell_measurement_theta_min 2.7
_cell_volume 1689.86(16)
_computing_cell_refinement 'Bruker SMART'
_computing_data_collection 'Bruker SMART'
_computing_data_reduction 'Bruker SAINT'
_computing_molecular_graphics 'Bruker SHELXTL'
_computing_publication_material 'Bruker SHELXTL'
_computing_structure_refinement 'Bruker SHELXTL'
_computing_structure_solution 'Bruker SHELXTL'
_diffrn_ambient_temperature 296(2)
_diffrn_measured_fraction_theta_full 1.000
_diffrn_measured_fraction_theta_max 1.000
_diffrn_measurement_device_type 'CCD area detector'
_diffrn_measurement_method 'phi and omega scans'
_diffrn_radiation_monochromator graphite
_diffrn_radiation_source 'fine-focus sealed tube'
_diffrn_radiation_type MoK\a
_diffrn_radiation_wavelength 0.71073
_diffrn_reflns_av_R_equivalents 0.0353
_diffrn_reflns_av_sigmaI/netI 0.0304
_diffrn_reflns_limit_h_max 12
_diffrn_reflns_limit_h_min -12
_diffrn_reflns_limit_k_max 9
_diffrn_reflns_limit_k_min -10
_diffrn_reflns_limit_l_max 30
_diffrn_reflns_limit_l_min -29
_diffrn_reflns_number 18292
_diffrn_reflns_theta_full 28.42
_diffrn_reflns_theta_max 28.42
_diffrn_reflns_theta_min 1.82
_exptl_absorpt_coefficient_mu 0.062
_exptl_absorpt_correction_type none
_exptl_crystal_colour colourless
_exptl_crystal_density_diffrn 1.097
_exptl_crystal_description block
_exptl_crystal_F_000 608
_exptl_crystal_size_max 0.60
_exptl_crystal_size_mid 0.30
_exptl_crystal_size_min 0.25
_refine_diff_density_max 0.761
_refine_diff_density_min -0.277
_refine_diff_density_rms 0.053
_refine_ls_extinction_method none
_refine_ls_goodness_of_fit_ref 1.054
_refine_ls_hydrogen_treatment mixed
_refine_ls_matrix_type full
_refine_ls_number_parameters 200
_refine_ls_number_reflns 4254
_refine_ls_number_restraints 0
_refine_ls_restrained_S_all 1.054
_refine_ls_R_factor_all 0.0945
_refine_ls_R_factor_gt 0.0688
_refine_ls_shift/su_max 0.053
_refine_ls_shift/su_mean 0.001
_refine_ls_structure_factor_coef Fsqd
_refine_ls_weighting_details 'calc w=1/[\s^2^(Fo^2^)+(0.1004P)^2^+0.9887P] where P=(Fo^2^+2Fc^2^)/3'
_refine_ls_weighting_scheme calc
_refine_ls_wR_factor_gt 0.1899
_refine_ls_wR_factor_ref 0.2103
_reflns_number_gt 3028
_reflns_number_total 4254
_reflns_threshold_expression >2sigma(I)
_cod_data_source_file ic102044z_si_003_10.cif
_cod_data_source_block zmh012_14_complex15
_cod_original_sg_symbol_Hall '-P 2ybc '
_cod_original_sg_symbol_H-M 'P 21/c'
_cod_database_code 4324461

loop_
_symmetry_equiv_pos_as_xyz
'x, y, z'
'-x, y+1/2, -z+1/2'
'-x, -y, -z'
'x, -y-1/2, z-1/2'

loop_
_atom_site_label
_atom_site_type_symbol
_atom_site_fract_x
_atom_site_fract_y
_atom_site_fract_z
_atom_site_U_iso_or_equiv
_atom_site_adp_type
_atom_site_occupancy
_atom_site_symmetry_multiplicity
_atom_site_calc_flag
_atom_site_refinement_flags
N1 N 0.32673(16) 0.5838(2) 0.09128(7) 0.0307(4) Uani 1 1 d .
C1 C 0.53120(19) 0.3959(3) 0.10581(8) 0.0319(4) Uani 1 1 d .
C2 C 0.6334(2) 0.2789(3) 0.12417(11) 0.0486(6) Uani 1 1 d .
H2 H 0.6097 0.1655 0.1319 0.058 Uiso 1 1 calc R
C3 C 0.7716(2) 0.3306(4) 0.13111(12) 0.0598(8) Uani 1 1 d .
H3 H 0.8393 0.2507 0.1428 0.072 Uiso 1 1 calc R
C4 C 0.8081(2) 0.4978(5) 0.12090(10) 0.0579(8) Uani 1 1 d .
H4 H 0.9000 0.5315 0.1265 0.069 Uiso 1 1 calc R
C5 C 0.7095(2) 0.6152(4) 0.10252(10) 0.0501(6) Uani 1 1 d .
H5 H 0.7336 0.7289 0.0954 0.060 Uiso 1 1 calc R
C6 C 0.5721(2) 0.5622(3) 0.09457(8) 0.0368(5) Uani 1 1 d .
C7 C 0.4549(2) 0.6680(3) 0.06797(10) 0.0392(5) Uani 1 1 d .
H7 H 0.4514 0.6495 0.0247 0.047 Uiso 1 1 calc R
C8 C 0.4655(3) 0.8607(3) 0.07844(14) 0.0628(7) Uani 1 1 d .
H8A H 0.4750 0.8832 0.1205 0.094 Uiso 1 1 calc R
H8B H 0.3836 0.9159 0.0617 0.094 Uiso 1 1 calc R
H8C H 0.5447 0.9048 0.0597 0.094 Uiso 1 1 calc R
C9 C 0.3024(2) 0.6420(3) 0.15311(10) 0.0420(5) Uani 1 1 d .
H9A H 0.2753 0.7608 0.1524 0.063 Uiso 1 1 calc R
H9B H 0.3858 0.6288 0.1779 0.063 Uiso 1 1 calc R
H9C H 0.2305 0.5738 0.1688 0.063 Uiso 1 1 calc R
C10 C 0.2024(2) 0.6276(3) 0.05261(10) 0.0446(5) Uani 1 1 d .
H10A H 0.1242 0.5654 0.0658 0.067 Uiso 1 1 calc R
H10B H 0.2174 0.5967 0.0121 0.067 Uiso 1 1 calc R
H10C H 0.1849 0.7489 0.0549 0.067 Uiso 1 1 calc R
C11 C 0.26889(18) 0.2516(2) 0.12509(8) 0.0266(4) Uani 1 1 d .
C12 C 0.2881(2) 0.2110(2) 0.18661(8) 0.0314(4) Uani 1 1 d .
C13 C 0.2007(2) 0.0966(2) 0.21383(9) 0.0357(4) Uani 1 1 d .
H13 H 0.2178 0.0716 0.2541 0.043 Uiso 1 1 calc R
C14 C 0.0902(2) 0.0196(2) 0.18340(9) 0.0356(4) Uani 1 1 d .
C15 C 0.06962(19) 0.0568(2) 0.12311(9) 0.0326(4) Uani 1 1 d .
H15 H -0.0041 0.0055 0.1015 0.039 Uiso 1 1 calc R
C16 C 0.15562(18) 0.1682(2) 0.09395(8) 0.0287(4) Uani 1 1 d .
C17 C 0.4023(3) 0.2866(4) 0.22762(10) 0.0533(6) Uani 1 1 d .
H17A H 0.3628 0.3391 0.2614 0.080 Uiso 1 1 calc R
H17B H 0.4517 0.3717 0.2064 0.080 Uiso 1 1 calc R
H17C H 0.4646 0.1968 0.2411 0.080 Uiso 1 1 calc R
C18 C -0.0055(3) -0.1003(3) 0.21410(12) 0.0540(6) Uani 1 1 d .
H18A H 0.0462 -0.1640 0.2445 0.081 Uiso 1 1 calc R
H18B H -0.0475 -0.1787 0.1854 0.081 Uiso 1 1 calc R
H18C H -0.0760 -0.0345 0.2319 0.081 Uiso 1 1 calc R
C19 C 0.1226(2) 0.1903(3) 0.02769(9) 0.0418(5) Uani 1 1 d .
H19A H 0.1894 0.1291 0.0060 0.063 Uiso 1 1 calc R
H19B H 0.1255 0.3103 0.0177 0.063 Uiso 1 1 calc R
H19C H 0.0321 0.1457 0.0174 0.063 Uiso 1 1 calc R
B1 B 0.3688(2) 0.3751(3) 0.08894(9) 0.0272(4) Uani 1 1 d .
H1 H 0.357(2) 0.346(3) 0.0389(9) 0.030(5) Uiso 1 1 d .

loop_
_atom_site_aniso_label
_atom_site_aniso_U_11
_atom_site_aniso_U_22
_atom_site_aniso_U_33
_atom_site_aniso_U_23
_atom_site_aniso_U_13
_atom_site_aniso_U_12
N1 0.0279(8) 0.0305(8) 0.0332(8) 0.0026(6) -0.0032(6) 0.0028(6)
C1 0.0236(8) 0.0439(11) 0.0282(9) -0.0058(8) 0.0006(7) 0.0024(8)
C2 0.0348(11) 0.0525(14) 0.0573(14) -0.0163(11) -0.0059(10) 0.0123(10)
C3 0.0300(11) 0.088(2) 0.0606(16) -0.0263(15) -0.0073(10) 0.0199(13)
C4 0.0235(10) 0.114(2) 0.0367(12) -0.0158(13) 0.0039(8) -0.0069(13)
C5 0.0383(12) 0.0765(17) 0.0356(11) 0.0006(11) 0.0031(9) -0.0214(12)
C6 0.0302(10) 0.0502(12) 0.0300(9) 0.0003(8) 0.0006(7) -0.0063(9)
C7 0.0420(11) 0.0380(11) 0.0378(10) 0.0040(8) 0.0034(9) -0.0055(9)
C8 0.0747(19) 0.0353(13) 0.0782(19) 0.0029(12) 0.0039(15) -0.0075(12)
C9 0.0452(12) 0.0385(11) 0.0421(11) -0.0081(9) -0.0003(9) 0.0110(9)
C10 0.0394(11) 0.0444(12) 0.0483(12) 0.0038(10) -0.0112(9) 0.0106(9)
C11 0.0261(8) 0.0267(8) 0.0267(8) 0.0000(7) -0.0010(7) 0.0038(7)
C12 0.0363(10) 0.0297(9) 0.0278(9) 0.0008(7) -0.0009(7) 0.0033(8)
C13 0.0498(12) 0.0291(9) 0.0286(9) 0.0032(7) 0.0060(8) 0.0042(8)
C14 0.0423(11) 0.0246(9) 0.0412(11) -0.0005(8) 0.0140(8) 0.0004(8)
C15 0.0303(9) 0.0266(9) 0.0412(10) -0.0052(8) 0.0036(8) -0.0008(7)
C16 0.0263(8) 0.0292(9) 0.0305(9) -0.0012(7) 0.0003(7) 0.0021(7)
C17 0.0644(16) 0.0633(15) 0.0298(10) 0.0105(10) -0.0169(10) -0.0155(13)
C18 0.0674(16) 0.0413(13) 0.0557(14) 0.0010(11) 0.0235(12) -0.0142(11)
C19 0.0400(11) 0.0487(12) 0.0350(10) 0.0017(9) -0.0107(8) -0.0116(9)
B1 0.0241(9) 0.0308(10) 0.0265(9) 0.0004(8) 0.0006(7) 0.0013(8)

loop_
_atom_type_symbol
_atom_type_description
_atom_type_scat_dispersion_real
_atom_type_scat_dispersion_imag
_atom_type_scat_source
C C 0.0033 0.0016 'International Tables Vol C Tables 4.2.6.8 and 6.1.1.4'
H H 0.0000 0.0000 'International Tables Vol C Tables 4.2.6.8 and 6.1.1.4'
B B 0.0013 0.0007 'International Tables Vol C Tables 4.2.6.8 and 6.1.1.4'
N N 0.0061 0.0033 'International Tables Vol C Tables 4.2.6.8 and 6.1.1.4'

loop_
_geom_angle_atom_site_label_1
_geom_angle_atom_site_label_2
_geom_angle_atom_site_label_3
_geom_angle
C10 N1 C9 107.91(16)
C10 N1 C7 110.60(16)
C9 N1 C7 111.49(16)
C10 N1 B1 113.26(15)
C9 N1 B1 112.02(14)
C7 N1 B1 101.53(14)
C6 C1 C2 117.36(19)
C6 C1 B1 109.87(17)
C2 C1 B1 132.5(2)
C1 C2 C3 120.5(3)
C1 C2 H2 119.8
C3 C2 H2 119.8
C4 C3 C2 120.6(2)
C4 C3 H3 119.7
C2 C3 H3 119.7
C5 C4 C3 120.1(2)
C5 C4 H4 120.0
C3 C4 H4 120.0
C4 C5 C6 119.1(3)
C4 C5 H5 120.4
C6 C5 H5 120.4
C1 C6 C5 122.4(2)
C1 C6 C7 111.53(17)
C5 C6 C7 125.8(2)
C6 C7 C8 115.9(2)
C6 C7 N1 104.04(16)
C8 C7 N1 114.8(2)
C6 C7 H7 107.2
C8 C7 H7 107.2
N1 C7 H7 107.2
C7 C8 H8A 109.5
C7 C8 H8B 109.5
H8A C8 H8B 109.5
C7 C8 H8C 109.5
H8A C8 H8C 109.5
H8B C8 H8C 109.5
N1 C9 H9A 109.5
N1 C9 H9B 109.5
H9A C9 H9B 109.5
N1 C9 H9C 109.5
H9A C9 H9C 109.5
H9B C9 H9C 109.5
N1 C10 H10A 109.5
N1 C10 H10B 109.5
H10A C10 H10B 109.5
N1 C10 H10C 109.5
H10A C10 H10C 109.5
H10B C10 H10C 109.5
C12 C11 C16 115.48(16)
C12 C11 B1 124.97(16)
C16 C11 B1 119.47(15)
C13 C12 C11 121.37(18)
C13 C12 C17 114.95(17)
C11 C12 C17 123.68(18)
C14 C13 C12 122.43(18)
C14 C13 H13 118.8
C12 C13 H13 118.8
C13 C14 C15 117.28(18)
C13 C14 C18 121.6(2)
C15 C14 C18 121.1(2)
C14 C15 C16 122.18(18)
C14 C15 H15 118.9
C16 C15 H15 118.9
C15 C16 C11 121.24(17)
C15 C16 C19 115.83(17)
C11 C16 C19 122.92(17)
C12 C17 H17A 109.5
C12 C17 H17B 109.5
H17A C17 H17B 109.5
C12 C17 H17C 109.5
H17A C17 H17C 109.5
H17B C17 H17C 109.5
C14 C18 H18A 109.5
C14 C18 H18B 109.5
H18A C18 H18B 109.5
C14 C18 H18C 109.5
H18A C18 H18C 109.5
H18B C18 H18C 109.5
C16 C19 H19A 109.5
C16 C19 H19B 109.5
H19A C19 H19B 109.5
C16 C19 H19C 109.5
H19A C19 H19C 109.5
H19B C19 H19C 109.5
C1 B1 C11 123.36(16)
C1 B1 N1 97.60(14)
C11 B1 N1 113.90(14)
C1 B1 H1 106.8(10)
C11 B1 H1 110.4(10)
N1 B1 H1 102.3(10)

loop_
_geom_bond_atom_site_label_1
_geom_bond_atom_site_label_2
_geom_bond_distance
N1 C10 1.484(2)
N1 C9 1.492(3)
N1 C7 1.524(3)
N1 B1 1.674(3)
C1 C6 1.380(3)
C1 C2 1.390(3)
C1 B1 1.606(3)
C2 C3 1.399(3)
C2 H2 0.9300
C3 C4 1.370(4)
C3 H3 0.9300
C4 C5 1.368(4)
C4 H4 0.9300
C5 C6 1.395(3)
C5 H5 0.9300
C6 C7 1.498(3)
C7 C8 1.519(3)
C7 H7 0.9800
C8 H8A 0.9600
C8 H8B 0.9600
C8 H8C 0.9600
C9 H9A 0.9600
C9 H9B 0.9600
C9 H9C 0.9600
C10 H10A 0.9600
C10 H10B 0.9600
C10 H10C 0.9600
C11 C12 1.419(2)
C11 C16 1.423(2)
C11 B1 1.616(3)
C12 C13 1.394(3)
C12 C17 1.516(3)
C13 C14 1.373(3)
C13 H13 0.9300
C14 C15 1.387(3)
C14 C18 1.511(3)
C15 C16 1.392(3)
C15 H15 0.9300
C16 C19 1.513(3)
C17 H17A 0.9600
C17 H17B 0.9600
C17 H17C 0.9600
C18 H18A 0.9600
C18 H18B 0.9600
C18 H18C 0.9600
C19 H19A 0.9600
C19 H19B 0.9600
C19 H19C 0.9600
B1 H1 1.15(2)
